data_4024273
loop_
_publ_author_name
'Wei Li'
'Min Shi'

_publ_section_title
;
A Catalytic Method for the Preparation of Polysubstituted Cyclopentanes:
[3+2] Cycloaddition of Vinylidenecyclopropanes with Activated Olefins
Catalyzed by Triflic Imide
;
_journal_name_full 'Journal of Organic Chemistry'
_journal_page_first 856
_journal_page_last 860
_journal_paper_doi 10.1021/jo802294s
_journal_volume 74
_journal_year 2009
_chemical_absolute_configuration ad
_chemical_formula_sum 'C25 H28 O'
_chemical_formula_weight 344.47
_chemical_name_systematic
; 
 ? 
;
_space_group_IT_number 19
_symmetry_cell_setting orthorhombic
_symmetry_space_group_name_Hall 'P 2ac 2ab'
_symmetry_space_group_name_H-M 'P 21 21 21'
_atom_sites_solution_hydrogens geom
_atom_sites_solution_primary direct
_atom_sites_solution_secondary difmap
_audit_creation_method SHELXL-97
_cell_angle_alpha 90.00
_cell_angle_beta 90.00
_cell_angle_gamma 90.00
_cell_formula_units_Z 4
_cell_length_a 7.5888(8)
_cell_length_b 15.6047(17)
_cell_length_c 17.3915(19)
_cell_measurement_reflns_used 2239
_cell_measurement_temperature 293(2)
_cell_measurement_theta_max 40.744
_cell_measurement_theta_min 4.684
_cell_volume 2059.5(4)
_computing_cell_refinement 'Bruker SMART'
_computing_data_collection 'Bruker SMART'
_computing_data_reduction 'Bruker SHELXTL'
_computing_molecular_graphics 'Bruker SHELXTL'
_computing_publication_material 'Bruker SHELXTL'
_computing_structure_refinement 'SHELXL-97 (Sheldrick, 1997)'
_computing_structure_solution 'SHELXS-97 (Sheldrick, 1990)'
_diffrn_ambient_temperature 293(2)
_diffrn_measured_fraction_theta_full 0.999
_diffrn_measured_fraction_theta_max 0.999
_diffrn_measurement_device_type 'CCD area detector'
_diffrn_measurement_method 'phi and omega scans'
_diffrn_radiation_monochromator graphite
_diffrn_radiation_source 'fine-focus sealed tube'
_diffrn_radiation_type MoK\a
_diffrn_radiation_wavelength 0.71073
_diffrn_reflns_av_R_equivalents 0.0604
_diffrn_reflns_av_sigmaI/netI 0.0482
_diffrn_reflns_limit_h_max 9
_diffrn_reflns_limit_h_min -9
_diffrn_reflns_limit_k_max 19
_diffrn_reflns_limit_k_min -14
_diffrn_reflns_limit_l_max 19
_diffrn_reflns_limit_l_min -22
_diffrn_reflns_number 11972
_diffrn_reflns_theta_full 27.00
_diffrn_reflns_theta_max 27.00
_diffrn_reflns_theta_min 1.75
_exptl_absorpt_coefficient_mu 0.066
_exptl_absorpt_correction_T_max 1.00000
_exptl_absorpt_correction_T_min 0.75578
_exptl_absorpt_correction_type empirical
_exptl_absorpt_process_details sadabs
_exptl_crystal_colour colorless
_exptl_crystal_density_diffrn 1.111
_exptl_crystal_density_method 'not measured'
_exptl_crystal_description prismatic
_exptl_crystal_F_000 744
_exptl_crystal_size_max 0.426
_exptl_crystal_size_mid 0.394
_exptl_crystal_size_min 0.321
_refine_diff_density_max 0.133
_refine_diff_density_min -0.116
_refine_diff_density_rms 0.029
_refine_ls_abs_structure_details 'Flack H D (1983), Acta Cryst. A39, 876-881'
_refine_ls_abs_structure_Flack -10(10)
_refine_ls_extinction_method none
_refine_ls_goodness_of_fit_ref 0.995
_refine_ls_hydrogen_treatment constr
_refine_ls_matrix_type full
_refine_ls_number_parameters 240
_refine_ls_number_reflns 2570
_refine_ls_number_restraints 0
_refine_ls_restrained_S_all 0.995
_refine_ls_R_factor_all 0.0756
_refine_ls_R_factor_gt 0.0523
_refine_ls_shift/su_max 0.021
_refine_ls_shift/su_mean 0.003
_refine_ls_structure_factor_coef Fsqd
_refine_ls_weighting_details 'calc w=1/[\s^2^(Fo^2^)+(0.0655P)^2^+0.0000P] where P=(Fo^2^+2Fc^2^)/3'
_refine_ls_weighting_scheme calc
_refine_ls_wR_factor_gt 0.1155
_refine_ls_wR_factor_ref 0.1254
_reflns_number_gt 1865
_reflns_number_total 2570
_reflns_threshold_expression >2sigma(I)
_cod_data_source_file jo802294s_si_003.cif
_cod_data_source_block cd27625
_cod_depositor_comments
;
The following automatic conversions were performed:
'_symmetry_cell_setting' value 'Orthorhombic' changed to 'orthorhombic'
according to '/home/saulius/struct/CIF-dictionaries/cif_core.dic'
dictionary named 'cif_core.dic' version 2.4.1 from 2010-06-29.

Automatic conversion script
Id: cif_fix_enum 1527 2010-12-29 10:47:43Z saulius 
;
_cod_original_sg_symbol_H-M P2(1)2(1)2(1)
_cod_database_code 4024273

loop_
_symmetry_equiv_pos_as_xyz
'x, y, z'
'-x+1/2, -y, z+1/2'
'-x, y+1/2, -z+1/2'
'x+1/2, -y+1/2, -z'

loop_
_atom_site_label
_atom_site_type_symbol
_atom_site_fract_x
_atom_site_fract_y
_atom_site_fract_z
_atom_site_U_iso_or_equiv
_atom_site_adp_type
_atom_site_occupancy
_atom_site_symmetry_multiplicity
_atom_site_calc_flag
_atom_site_refinement_flags
_atom_site_disorder_assembly
_atom_site_disorder_group
O1 O -0.0051(3) 0.72698(15) -0.00635(12) 0.0752(7) Uani 1 1 d . . .
C1 C 0.3048(4) 0.57846(15) 0.23214(14) 0.0412(6) Uani 1 1 d . . .
C2 C 0.1702(4) 0.62350(14) 0.20216(14) 0.0397(6) Uani 1 1 d . . .
C3 C 0.1477(4) 0.64022(15) 0.11676(14) 0.0442(6) Uani 1 1 d . . .
H3A H 0.0426 0.6127 0.0968 0.053 Uiso 1 1 calc R . .
H3B H 0.2494 0.6210 0.0877 0.053 Uiso 1 1 calc R . .
C4 C 0.1309(4) 0.73764(16) 0.11562(15) 0.0455(7) Uani 1 1 d . . .
H4 H 0.2489 0.7613 0.1243 0.055 Uiso 1 1 calc R . .
C5 C 0.0165(4) 0.76017(16) 0.18833(15) 0.0490(7) Uani 1 1 d . . .
C6 C 0.0433(4) 0.68166(15) 0.24075(13) 0.0409(6) Uani 1 1 d . . .
C7 C -0.0462(4) 0.66411(17) 0.30569(15) 0.0497(7) Uani 1 1 d . . .
C8 C -0.0417(4) 0.57790(19) 0.34474(17) 0.0609(8) Uani 1 1 d . . .
H8A H 0.0120 0.5367 0.3111 0.091 Uiso 1 1 calc R . .
H8B H -0.1597 0.5601 0.3566 0.091 Uiso 1 1 calc R . .
H8C H 0.0255 0.5820 0.3914 0.091 Uiso 1 1 calc R . .
C9 C -0.1610(5) 0.7267(2) 0.3480(2) 0.0804(11) Uani 1 1 d . . .
H9A H -0.1521 0.7820 0.3242 0.111 Uiso 1 1 calc R . .
H9B H -0.1231 0.7305 0.4006 0.111 Uiso 1 1 calc R . .
H9C H -0.2811 0.7076 0.3463 0.111 Uiso 1 1 calc R . .
C10 C 0.0855(6) 0.84307(17) 0.2252(2) 0.0836(12) Uani 1 1 d . . .
H10A H 0.0832 0.8884 0.1879 0.115 Uiso 1 1 calc R . .
H10B H 0.2042 0.8344 0.2426 0.115 Uiso 1 1 calc R . .
H10C H 0.0121 0.8582 0.2681 0.115 Uiso 1 1 calc R . .
C11 C -0.1776(5) 0.7687(2) 0.1647(2) 0.0777(11) Uani 1 1 d . . .
H11A H -0.2484 0.7788 0.2095 0.106 Uiso 1 1 calc R . .
H11B H -0.2154 0.7168 0.1401 0.106 Uiso 1 1 calc R . .
H11C H -0.1904 0.8158 0.1297 0.106 Uiso 1 1 calc R . .
C12 C 0.0662(4) 0.77266(19) 0.04040(17) 0.0531(7) Uani 1 1 d . . .
C13 C 0.0956(6) 0.86605(19) 0.0231(2) 0.0803(11) Uani 1 1 d . . .
H13A H 0.0792 0.8760 -0.0309 0.120 Uiso 1 1 calc R . .
H13B H 0.2134 0.8818 0.0374 0.120 Uiso 1 1 calc R . .
H13C H 0.0129 0.9000 0.0517 0.120 Uiso 1 1 calc R . .
C14 C 0.3555(4) 0.58117(19) 0.31538(15) 0.0501(7) Uani 1 1 d . . .
C15 C 0.3664(4) 0.6571(2) 0.35657(17) 0.0613(8) Uani 1 1 d . . .
H15 H 0.3434 0.7086 0.3317 0.074 Uiso 1 1 calc R . .
C16 C 0.4103(5) 0.6580(3) 0.43321(19) 0.0854(12) Uani 1 1 d . . .
H16 H 0.4153 0.7097 0.4597 0.102 Uiso 1 1 calc R . .
C17 C 0.4466(5) 0.5833(4) 0.4705(2) 0.0998(16) Uani 1 1 d . . .
H17 H 0.4756 0.5840 0.5225 0.120 Uiso 1 1 calc R . .
C18 C 0.4402(5) 0.5075(3) 0.4316(2) 0.0918(14) Uani 1 1 d . . .
H18 H 0.4658 0.4566 0.4571 0.110 Uiso 1 1 calc R . .
C19 C 0.3956(5) 0.5057(2) 0.35358(19) 0.0701(10) Uani 1 1 d . . .
H19 H 0.3929 0.4538 0.3273 0.084 Uiso 1 1 calc R . .
C20 C 0.4197(4) 0.52424(15) 0.18350(15) 0.0427(6) Uani 1 1 d . . .
C21 C 0.6021(4) 0.53209(18) 0.18624(18) 0.0536(8) Uani 1 1 d . . .
H21 H 0.6533 0.5710 0.2200 0.064 Uiso 1 1 calc R . .
C22 C 0.7086(5) 0.4825(2) 0.1391(2) 0.0670(10) Uani 1 1 d . . .
H22 H 0.8303 0.4893 0.1406 0.080 Uiso 1 1 calc R . .
C23 C 0.6350(5) 0.4237(2) 0.0903(2) 0.0726(10) Uani 1 1 d . . .
H23 H 0.7069 0.3908 0.0587 0.087 Uiso 1 1 calc R . .
C24 C 0.4569(5) 0.4132(2) 0.0880(2) 0.0683(9) Uani 1 1 d . . .
H24 H 0.4073 0.3725 0.0554 0.082 Uiso 1 1 calc R . .
C25 C 0.3502(4) 0.46326(17) 0.13408(17) 0.0559(8) Uani 1 1 d . . .
H25 H 0.2287 0.4559 0.1319 0.067 Uiso 1 1 calc R . .

loop_
_atom_site_aniso_label
_atom_site_aniso_U_11
_atom_site_aniso_U_22
_atom_site_aniso_U_33
_atom_site_aniso_U_23
_atom_site_aniso_U_13
_atom_site_aniso_U_12
O1 0.0914(18) 0.0832(16) 0.0509(12) 0.0109(12) -0.0216(13) -0.0008(13)
C1 0.0481(17) 0.0383(13) 0.0373(14) 0.0074(11) -0.0030(12) -0.0041(13)
C2 0.0536(17) 0.0329(12) 0.0326(14) 0.0005(10) -0.0007(13) -0.0053(12)
C3 0.0529(17) 0.0456(15) 0.0341(14) 0.0018(11) -0.0027(13) 0.0071(12)
C4 0.0517(17) 0.0444(14) 0.0404(14) 0.0072(12) -0.0034(13) -0.0020(12)
C5 0.064(2) 0.0395(14) 0.0433(14) -0.0008(12) -0.0007(15) 0.0082(13)
C6 0.0498(18) 0.0379(13) 0.0349(14) -0.0043(11) -0.0023(12) -0.0038(12)
C7 0.0563(19) 0.0540(16) 0.0388(15) -0.0056(13) 0.0021(14) -0.0043(14)
C8 0.065(2) 0.0685(19) 0.0489(16) 0.0092(14) 0.0065(16) -0.0173(17)
C9 0.088(3) 0.089(2) 0.064(2) -0.0091(19) 0.025(2) 0.006(2)
C10 0.140(4) 0.0426(16) 0.068(2) -0.0074(15) 0.011(2) -0.008(2)
C11 0.073(3) 0.092(3) 0.068(2) 0.0113(19) 0.009(2) 0.034(2)
C12 0.0563(19) 0.0598(17) 0.0433(16) 0.0116(14) 0.0002(15) 0.0084(15)
C13 0.099(3) 0.066(2) 0.075(2) 0.0328(18) -0.002(2) 0.004(2)
C14 0.0437(16) 0.0692(19) 0.0374(15) 0.0118(14) -0.0036(13) -0.0085(14)
C15 0.0557(19) 0.083(2) 0.0448(17) 0.0012(16) -0.0052(15) -0.0153(17)
C16 0.068(3) 0.144(4) 0.044(2) -0.004(2) -0.0086(17) -0.026(3)
C17 0.069(3) 0.191(5) 0.040(2) 0.022(3) -0.0073(19) -0.022(3)
C18 0.065(3) 0.144(4) 0.067(3) 0.056(3) 0.001(2) 0.007(3)
C19 0.065(2) 0.086(2) 0.060(2) 0.0330(17) -0.0012(17) 0.0053(17)
C20 0.0487(17) 0.0392(14) 0.0402(15) 0.0117(12) -0.0038(13) 0.0027(12)
C21 0.052(2) 0.0508(16) 0.0581(18) 0.0140(14) -0.0022(15) 0.0009(14)
C22 0.050(2) 0.070(2) 0.081(3) 0.0199(19) 0.0055(18) 0.0080(17)
C23 0.069(3) 0.062(2) 0.086(3) 0.0034(19) 0.021(2) 0.0139(19)
C24 0.068(2) 0.059(2) 0.078(2) -0.0149(17) 0.0086(19) 0.0061(17)
C25 0.0491(18) 0.0512(17) 0.067(2) -0.0061(15) 0.0028(16) 0.0020(14)

loop_
_atom_type_symbol
_atom_type_description
_atom_type_scat_dispersion_real
_atom_type_scat_dispersion_imag
_atom_type_scat_source
C C 0.0033 0.0000 'International Tables Vol C Tables 4.2.6.8 and 6.1.1.4'
H H 0.0000 0.0000 'International Tables Vol C Tables 4.2.6.8 and 6.1.1.4'
O O 0.0106 0.0000 'International Tables Vol C Tables 4.2.6.8 and 6.1.1.4'

loop_
_geom_angle_atom_site_label_1
_geom_angle_atom_site_label_2
_geom_angle_atom_site_label_3
_geom_angle
_geom_angle_site_symmetry_1
_geom_angle_site_symmetry_3
_geom_angle_publ_flag
C2 C1 C20 121.6(2) . . ?
C2 C1 C14 123.7(2) . . ?
C20 C1 C14 114.6(2) . . ?
C1 C2 C6 129.6(2) . . ?
C1 C2 C3 123.7(2) . . ?
C6 C2 C3 105.3(2) . . ?
C2 C3 C4 101.2(2) . . ?
C2 C3 H3A 111.5 . . ?
C4 C3 H3A 111.5 . . ?
C2 C3 H3B 111.5 . . ?
C4 C3 H3B 111.5 . . ?
H3A C3 H3B 109.4 . . ?
C12 C4 C3 113.7(2) . . ?
C12 C4 C5 116.0(2) . . ?
C3 C4 C5 105.0(2) . . ?
C12 C4 H4 107.2 . . ?
C3 C4 H4 107.2 . . ?
C5 C4 H4 107.2 . . ?
C11 C5 C10 111.5(3) . . ?
C11 C5 C6 110.8(3) . . ?
C10 C5 C6 112.2(2) . . ?
C11 C5 C4 109.5(2) . . ?
C10 C5 C4 109.6(3) . . ?
C6 C5 C4 103.0(2) . . ?
C7 C6 C2 125.6(2) . . ?
C7 C6 C5 126.3(2) . . ?
C2 C6 C5 107.7(2) . . ?
C6 C7 C9 124.9(3) . . ?
C6 C7 C8 123.2(3) . . ?
C9 C7 C8 111.9(3) . . ?
C7 C8 H8A 109.5 . . ?
C7 C8 H8B 109.5 . . ?
H8A C8 H8B 109.5 . . ?
C7 C8 H8C 109.5 . . ?
H8A C8 H8C 109.5 . . ?
H8B C8 H8C 109.5 . . ?
C7 C9 H9A 109.5 . . ?
C7 C9 H9B 109.5 . . ?
H9A C9 H9B 109.5 . . ?
C7 C9 H9C 109.5 . . ?
H9A C9 H9C 109.5 . . ?
H9B C9 H9C 109.5 . . ?
C5 C10 H10A 109.5 . . ?
C5 C10 H10B 109.5 . . ?
H10A C10 H10B 109.5 . . ?
C5 C10 H10C 109.5 . . ?
H10A C10 H10C 109.5 . . ?
H10B C10 H10C 109.5 . . ?
C5 C11 H11A 109.5 . . ?
C5 C11 H11B 109.5 . . ?
H11A C11 H11B 109.5 . . ?
C5 C11 H11C 109.5 . . ?
H11A C11 H11C 109.5 . . ?
H11B C11 H11C 109.5 . . ?
O1 C12 C4 121.2(3) . . ?
O1 C12 C13 120.2(3) . . ?
C4 C12 C13 118.6(3) . . ?
C12 C13 H13A 109.5 . . ?
C12 C13 H13B 109.5 . . ?
H13A C13 H13B 109.5 . . ?
C12 C13 H13C 109.5 . . ?
H13A C13 H13C 109.5 . . ?
H13B C13 H13C 109.5 . . ?
C19 C14 C15 117.7(3) . . ?
C19 C14 C1 119.7(3) . . ?
C15 C14 C1 122.6(2) . . ?
C16 C15 C14 121.6(3) . . ?
C16 C15 H15 119.2 . . ?
C14 C15 H15 119.2 . . ?
C17 C16 C15 120.2(4) . . ?
C17 C16 H16 119.9 . . ?
C15 C16 H16 119.9 . . ?
C16 C17 C18 119.9(3) . . ?
C16 C17 H17 120.0 . . ?
C18 C17 H17 120.0 . . ?
C17 C18 C19 120.5(4) . . ?
C17 C18 H18 119.8 . . ?
C19 C18 H18 119.8 . . ?
C14 C19 C18 120.1(4) . . ?
C14 C19 H19 120.0 . . ?
C18 C19 H19 120.0 . . ?
C25 C20 C21 117.4(3) . . ?
C25 C20 C1 121.5(3) . . ?
C21 C20 C1 121.1(3) . . ?
C22 C21 C20 120.7(3) . . ?
C22 C21 H21 119.6 . . ?
C20 C21 H21 119.6 . . ?
C23 C22 C21 120.2(3) . . ?
C23 C22 H22 119.9 . . ?
C21 C22 H22 119.9 . . ?
C24 C23 C22 120.3(3) . . ?
C24 C23 H23 119.9 . . ?
C22 C23 H23 119.9 . . ?
C23 C24 C25 119.7(3) . . ?
C23 C24 H24 120.1 . . ?
C25 C24 H24 120.1 . . ?
C24 C25 C20 121.7(3) . . ?
C24 C25 H25 119.2 . . ?
C20 C25 H25 119.2 . . ?

loop_
_geom_bond_atom_site_label_1
_geom_bond_atom_site_label_2
_geom_bond_distance
_geom_bond_site_symmetry_2
_geom_bond_publ_flag
O1 C12 1.209(3) . ?
C1 C2 1.345(4) . ?
C1 C20 1.481(4) . ?
C1 C14 1.499(4) . ?
C2 C6 1.484(4) . ?
C2 C3 1.518(3) . ?
C3 C4 1.526(3) . ?
C3 H3A 0.9700 . ?
C3 H3B 0.9700 . ?
C4 C12 1.500(4) . ?
C4 C5 1.574(4) . ?
C4 H4 0.9800 . ?
C5 C11 1.535(5) . ?
C5 C10 1.536(4) . ?
C5 C6 1.541(3) . ?
C6 C7 1.346(3) . ?
C7 C9 1.501(4) . ?
C7 C8 1.507(4) . ?
C8 H8A 0.9600 . ?
C8 H8B 0.9600 . ?
C8 H8C 0.9600 . ?
C9 H9A 0.9600 . ?
C9 H9B 0.9600 . ?
C9 H9C 0.9600 . ?
C10 H10A 0.9600 . ?
C10 H10B 0.9600 . ?
C10 H10C 0.9600 . ?
C11 H11A 0.9600 . ?
C11 H11B 0.9600 . ?
C11 H11C 0.9600 . ?
C12 C13 1.505(4) . ?
C13 H13A 0.9600 . ?
C13 H13B 0.9600 . ?
C13 H13C 0.9600 . ?
C14 C19 1.386(4) . ?
C14 C15 1.387(4) . ?
C15 C16 1.374(4) . ?
C15 H15 0.9300 . ?
C16 C17 1.362(6) . ?
C16 H16 0.9300 . ?
C17 C18 1.364(6) . ?
C17 H17 0.9300 . ?
C18 C19 1.399(5) . ?
C18 H18 0.9300 . ?
C19 H19 0.9300 . ?
C20 C25 1.386(4) . ?
C20 C21 1.391(4) . ?
C21 C22 1.387(5) . ?
C21 H21 0.9300 . ?
C22 C23 1.369(5) . ?
C22 H22 0.9300 . ?
C23 C24 1.362(5) . ?
C23 H23 0.9300 . ?
C24 C25 1.381(4) . ?
C24 H24 0.9300 . ?
C25 H25 0.9300 . ?

loop_
_geom_torsion_atom_site_label_1
_geom_torsion_atom_site_label_2
_geom_torsion_atom_site_label_3
_geom_torsion_atom_site_label_4
_geom_torsion
_geom_torsion_site_symmetry_1
_geom_torsion_site_symmetry_2
_geom_torsion_site_symmetry_3
_geom_torsion_site_symmetry_4
_geom_torsion_publ_flag
C20 C1 C2 C6 -179.1(2) . . . . ?
C14 C1 C2 C6 -1.6(4) . . . . ?
C20 C1 C2 C3 -14.6(4) . . . . ?
C14 C1 C2 C3 162.9(2) . . . . ?
C1 C2 C3 C4 -126.2(3) . . . . ?
C6 C2 C3 C4 41.5(3) . . . . ?
C2 C3 C4 C12 -166.9(2) . . . . ?
C2 C3 C4 C5 -39.1(3) . . . . ?
C12 C4 C5 C11 31.1(3) . . . . ?
C3 C4 C5 C11 -95.3(3) . . . . ?
C12 C4 C5 C10 -91.4(3) . . . . ?
C3 C4 C5 C10 142.2(3) . . . . ?
C12 C4 C5 C6 149.0(2) . . . . ?
C3 C4 C5 C6 22.6(3) . . . . ?
C1 C2 C6 C7 -48.0(4) . . . . ?
C3 C2 C6 C7 145.4(3) . . . . ?
C1 C2 C6 C5 138.7(3) . . . . ?
C3 C2 C6 C5 -28.0(3) . . . . ?
C11 C5 C6 C7 -53.2(4) . . . . ?
C10 C5 C6 C7 72.0(4) . . . . ?
C4 C5 C6 C7 -170.2(3) . . . . ?
C11 C5 C6 C2 120.1(3) . . . . ?
C10 C5 C6 C2 -114.6(3) . . . . ?
C4 C5 C6 C2 3.1(3) . . . . ?
C2 C6 C7 C9 173.9(3) . . . . ?
C5 C6 C7 C9 -13.9(5) . . . . ?
C2 C6 C7 C8 -5.9(4) . . . . ?
C5 C6 C7 C8 166.3(3) . . . . ?
C3 C4 C12 O1 17.0(4) . . . . ?
C5 C4 C12 O1 -104.9(3) . . . . ?
C3 C4 C12 C13 -161.6(3) . . . . ?
C5 C4 C12 C13 76.5(4) . . . . ?
C2 C1 C14 C19 136.2(3) . . . . ?
C20 C1 C14 C19 -46.1(4) . . . . ?
C2 C1 C14 C15 -44.5(4) . . . . ?
C20 C1 C14 C15 133.2(3) . . . . ?
C19 C14 C15 C16 -1.8(5) . . . . ?
C1 C14 C15 C16 178.9(3) . . . . ?
C14 C15 C16 C17 0.8(6) . . . . ?
C15 C16 C17 C18 0.4(6) . . . . ?
C16 C17 C18 C19 -0.4(6) . . . . ?
C15 C14 C19 C18 1.8(5) . . . . ?
C1 C14 C19 C18 -178.9(3) . . . . ?
C17 C18 C19 C14 -0.7(6) . . . . ?
C2 C1 C20 C25 -52.3(4) . . . . ?
C14 C1 C20 C25 130.0(3) . . . . ?
C2 C1 C20 C21 128.3(3) . . . . ?
C14 C1 C20 C21 -49.4(3) . . . . ?
C25 C20 C21 C22 2.2(4) . . . . ?
C1 C20 C21 C22 -178.4(2) . . . . ?
C20 C21 C22 C23 -1.4(5) . . . . ?
C21 C22 C23 C24 -0.2(5) . . . . ?
C22 C23 C24 C25 1.1(5) . . . . ?
C23 C24 C25 C20 -0.3(5) . . . . ?
C21 C20 C25 C24 -1.3(4) . . . . ?
C1 C20 C25 C24 179.3(3) . . . . ?

loop_
_cod_related_entry_id
_cod_related_entry_database
_cod_related_entry_code
1 ChemSpider 30658877
